data_7109544
loop_
_publ_author_name
'Teng-Hao Chen'
'Ilya Popov'
'Oussama Zenasni'
'Olafs Daugulis'
'Ognjen S. Miljanic'

_publ_section_title
;
 Superhydrophobic perfluorinated metal-organic frameworks
;
_journal_name_full Chem.Commun.
_journal_page_first 6846
_journal_paper_doi 10.1039/c3cc41564c
_journal_volume 49
_journal_year 2013
_chemical_formula_sum 'C34 H12 Cu2 F16 N2 O8'
_chemical_formula_weight 1007.54
_chemical_name_systematic
;
?
;
_space_group_IT_number 15
_symmetry_cell_setting monoclinic
_symmetry_space_group_name_Hall '-C 2yc'
_symmetry_space_group_name_H-M 'C 1 2/c 1'
_atom_sites_solution_hydrogens geom
_atom_sites_solution_primary direct
_atom_sites_solution_secondary difmap
_audit_creation_method SHELXL-97
_cell_angle_alpha 90.00
_cell_angle_beta 94.91(3)
_cell_angle_gamma 90.00
_cell_formula_units_Z 4
_cell_length_a 23.065(5)
_cell_length_b 19.498(4)
_cell_length_c 9.529(2)
_cell_measurement_reflns_used 2215
_cell_measurement_temperature 298(2)
_cell_measurement_theta_max 23.60
_cell_measurement_theta_min 1.37
_cell_volume 4269.7(16)
_computing_cell_refinement 'SAINT v7.12A (Bruker-Nonius, 2004)'
_computing_data_collection 'APEX2 v1.0-27 (Bruker-Nonius, 2005)'
_computing_data_reduction 'SAINT v7.12A (Bruker-Nonius, 2004)'
_computing_structure_refinement 'SHELXL v6.12 (G.M. Sheldrick, 2001)'
_computing_structure_solution 'SHELXS v6.12 (G.M. Sheldrick, 2001)'
_diffrn_ambient_temperature 298(2)
_diffrn_detector_area_resol_mean 4K
_diffrn_measured_fraction_theta_full 0.998
_diffrn_measured_fraction_theta_max 0.998
_diffrn_measurement_device_type 'Bruker APEX II CCD'
_diffrn_measurement_method CCD
_diffrn_radiation_monochromator graphite
_diffrn_radiation_source 'fine-focus sealed tube'
_diffrn_radiation_type MoK\a
_diffrn_radiation_wavelength 0.71073
_diffrn_reflns_av_R_equivalents 0.0631
_diffrn_reflns_av_sigmaI/netI 0.0541
_diffrn_reflns_limit_h_max 25
_diffrn_reflns_limit_h_min -25
_diffrn_reflns_limit_k_max 21
_diffrn_reflns_limit_k_min 0
_diffrn_reflns_limit_l_max 10
_diffrn_reflns_limit_l_min 0
_diffrn_reflns_number 13682
_diffrn_reflns_theta_full 23.60
_diffrn_reflns_theta_max 23.60
_diffrn_reflns_theta_min 1.37
_diffrn_standards_decay_% 0.0
_exptl_absorpt_coefficient_mu 1.113
_exptl_absorpt_correction_T_max 0.7449
_exptl_absorpt_correction_T_min 0.5664
_exptl_absorpt_correction_type empirical
_exptl_absorpt_process_details 'SAINT v7.12A'
_exptl_crystal_colour Green
_exptl_crystal_density_diffrn 1.567
_exptl_crystal_density_method 'not measured'
_exptl_crystal_description parallelepiped
_exptl_crystal_F_000 1984
_exptl_crystal_size_max 0.30
_exptl_crystal_size_mid 0.25
_exptl_crystal_size_min 0.25
_refine_diff_density_max 0.577
_refine_diff_density_min -0.621
_refine_diff_density_rms 0.114
_refine_ls_extinction_method none
_refine_ls_goodness_of_fit_ref 1.030
_refine_ls_hydrogen_treatment noref
_refine_ls_matrix_type full
_refine_ls_number_parameters 345
_refine_ls_number_reflns 3202
_refine_ls_number_restraints 261
_refine_ls_restrained_S_all 1.029
_refine_ls_R_factor_all 0.1031
_refine_ls_R_factor_gt 0.0551
_refine_ls_shift/su_max 0.000
_refine_ls_shift/su_mean 0.000
_refine_ls_structure_factor_coef Fsqd
_refine_ls_weighting_details 'calc w=1/[\s^2^(Fo^2^)+(0.1016P)^2^+18.4717P] where P=(Fo^2^+2Fc^2^)/3'
_refine_ls_weighting_scheme calc
_refine_ls_wR_factor_gt 0.1586
_refine_ls_wR_factor_ref 0.1972
_reflns_number_gt 1752
_reflns_number_total 3310
_reflns_threshold_expression >4sigma(I)
_cod_data_source_file c3cc41564c.txt
_cod_data_source_block MOF221
_cod_original_sg_symbol_H-M C2/c
_cod_database_code 7109544

loop_
_symmetry_equiv_pos_as_xyz
'x, y, z'
'-x, y, -z+1/2'
'x+1/2, y+1/2, z'
'-x+1/2, y+1/2, -z+1/2'
'-x, -y, -z'
'x, -y, z-1/2'
'-x+1/2, -y+1/2, -z'
'x+1/2, -y+1/2, z-1/2'

loop_
_atom_site_label
_atom_site_type_symbol
_atom_site_fract_x
_atom_site_fract_y
_atom_site_fract_z
_atom_site_U_iso_or_equiv
_atom_site_adp_type
_atom_site_occupancy
_atom_site_symmetry_multiplicity
_atom_site_calc_flag
_atom_site_refinement_flags
_atom_site_disorder_assembly
_atom_site_disorder_group
Cu Cu 0.49700(5) 0.22219(4) 0.60839(11) 0.0405(4) Uani 1 1 d . . .
O1 O 0.5601(2) 0.2900(3) 0.6480(8) 0.0532(16) Uani 1 1 d . A .
O2 O 0.5611(3) 0.2962(3) 0.8786(8) 0.0565(17) Uani 1 1 d . . .
O3 O 0.9335(2) 0.6543(3) 0.6253(8) 0.0558(17) Uani 1 1 d . . .
O4 O 0.9450(3) 0.6494(3) 0.8569(8) 0.0568(17) Uani 1 1 d . . .
C1 C 0.5783(3) 0.3103(4) 0.7655(12) 0.0423(19) Uani 1 1 d . . .
C8 C 0.9216(3) 0.6346(4) 0.7387(13) 0.043(2) Uani 1 1 d . . .
C2 C 0.6304(5) 0.3612(5) 0.7747(12) 0.048(2) Uani 0.50 1 d PGU A 1
C3 C 0.6241(4) 0.4222(5) 0.6991(10) 0.057(7) Uani 0.50 1 d PGU A 1
F1 F 0.5726(5) 0.4383(7) 0.6312(13) 0.073(5) Uani 0.50 1 d PGU A 1
C4 C 0.6712(5) 0.4663(5) 0.6941(10) 0.057(7) Uani 0.50 1 d PGU A 1
F2 F 0.6651(6) 0.5251(6) 0.6213(14) 0.073(5) Uani 0.50 1 d PGU A 1
C5 C 0.7245(4) 0.4496(5) 0.7646(12) 0.057(3) Uani 0.50 1 d PGU A 1
C6 C 0.7308(4) 0.3887(6) 0.8401(11) 0.058(7) Uani 0.50 1 d PGU A 1
F3 F 0.7823(5) 0.3725(7) 0.9081(15) 0.076(6) Uani 0.50 1 d PGU A 1
C7 C 0.6837(5) 0.3445(5) 0.8452(11) 0.071(9) Uani 0.50 1 d PGU A 1
F4 F 0.6898(6) 0.2858(6) 0.9180(15) 0.069(5) Uani 0.50 1 d PGU A 1
C9 C 0.8693(4) 0.5860(5) 0.7398(10) 0.048(2) Uani 0.50 1 d PGU A 1
C10 C 0.8700(4) 0.5217(5) 0.6769(9) 0.051(6) Uani 0.50 1 d PGU A 1
F5 F 0.9154(5) 0.5027(6) 0.6072(12) 0.075(5) Uani 0.50 1 d PGU A 1
C11 C 0.8234(4) 0.4771(4) 0.6862(8) 0.039(5) Uani 0.50 1 d PGU A 1
F6 F 0.8240(6) 0.4151(5) 0.6255(12) 0.067(4) Uani 0.50 1 d PGU A 1
C12 C 0.7763(4) 0.4968(5) 0.7584(9) 0.051(3) Uani 0.50 1 d PGU A 1
C13 C 0.7756(4) 0.5611(5) 0.8214(8) 0.056(6) Uani 0.50 1 d PGU A 1
F7 F 0.7302(4) 0.5801(6) 0.8910(12) 0.075(5) Uani 0.50 1 d PGU A 1
C14 C 0.8222(4) 0.6057(4) 0.8120(8) 0.047(6) Uani 0.50 1 d PGU A 1
F8 F 0.8216(5) 0.6676(5) 0.8727(12) 0.061(4) Uani 0.50 1 d PGU A 1
C2' C 0.6288(4) 0.3621(5) 0.7633(11) 0.048(2) Uani 0.50 1 d PGU A 2
C3' C 0.6281(4) 0.4142(5) 0.6637(10) 0.049(6) Uani 0.50 1 d PGU A 2
F1' F 0.5820(5) 0.4219(7) 0.5697(12) 0.069(5) Uani 0.50 1 d PGU A 2
C4' C 0.6754(5) 0.4584(5) 0.6616(10) 0.058(7) Uani 0.50 1 d PGU A 2
F2' F 0.6747(6) 0.5086(6) 0.5655(12) 0.069(5) Uani 0.50 1 d PGU A 2
C5' C 0.7233(4) 0.4504(6) 0.7591(11) 0.057(3) Uani 0.50 1 d PGU A 2
C6' C 0.7239(4) 0.3983(6) 0.8587(11) 0.048(7) Uani 0.50 1 d PGU A 2
F3' F 0.7701(5) 0.3906(8) 0.9528(14) 0.071(5) Uani 0.50 1 d PGU A 2
C7' C 0.6767(5) 0.3541(5) 0.8609(11) 0.045(6) Uani 0.50 1 d PGU A 2
F4' F 0.6774(6) 0.3039(6) 0.9569(13) 0.069(5) Uani 0.50 1 d PGU A 2
C9' C 0.8694(4) 0.5854(5) 0.7425(10) 0.048(2) Uani 0.50 1 d PGU A 2
C10' C 0.8753(4) 0.5159(5) 0.7151(9) 0.050(5) Uani 0.50 1 d PGU A 2
F5' F 0.9266(4) 0.4910(6) 0.6823(12) 0.064(4) Uani 0.50 1 d PGU A 2
C11' C 0.8281(4) 0.4721(5) 0.7217(9) 0.081(9) Uani 0.50 1 d PGU A 2
F6' F 0.8338(5) 0.4050(5) 0.6953(14) 0.076(5) Uani 0.50 1 d PGU A 2
C12' C 0.7749(4) 0.4978(5) 0.7558(10) 0.051(3) Uani 0.50 1 d PGU A 2
C13' C 0.7689(4) 0.5674(5) 0.7832(9) 0.061(7) Uani 0.50 1 d PGU A 2
F7' F 0.7176(4) 0.5922(6) 0.8160(13) 0.070(4) Uani 0.50 1 d PGU A 2
C14' C 0.8161(4) 0.6112(5) 0.7766(9) 0.069(9) Uani 0.50 1 d PGU A 2
F8' F 0.8104(5) 0.6782(5) 0.8030(14) 0.072(5) Uani 0.50 1 d PGU A 2
C25X C 0.5000 0.2232(7) 0.7500 0.060(3) Uiso 1 2 d S . .
N1 N 0.4996(3) 0.2223(3) 0.3867(7) 0.0428(15) Uani 1 1 d D . .
C15 C 0.5345(10) 0.1647(9) 0.337(2) 0.057(3) Uiso 0.33 1 d PD B -1
H15A H 0.5151 0.1216 0.3529 0.068 Uiso 0.33 1 calc PR B -1
H15B H 0.5724 0.1638 0.3901 0.068 Uiso 0.33 1 calc PR B -1
C16 C 0.5424(9) 0.1726(11) 0.179(2) 0.057(3) Uiso 0.33 1 d PD . -1
H16A H 0.5817 0.1881 0.1675 0.068 Uiso 0.33 1 calc PR . -1
H16B H 0.5370 0.1285 0.1329 0.068 Uiso 0.33 1 calc PR . -1
C17 C 0.4401(5) 0.2157(14) 0.316(2) 0.057(3) Uiso 0.33 1 d PD B -1
H17A H 0.4181 0.2569 0.3325 0.068 Uiso 0.33 1 calc PR B -1
H17B H 0.4205 0.1772 0.3564 0.068 Uiso 0.33 1 calc PR B -1
C18 C 0.4421(6) 0.2046(14) 0.157(2) 0.057(3) Uiso 0.33 1 d PD . -1
H18A H 0.4334 0.1570 0.1337 0.068 Uiso 0.33 1 calc PR . -1
H18B H 0.4129 0.2330 0.1059 0.068 Uiso 0.33 1 calc PR . -1
C19 C 0.5247(10) 0.2864(8) 0.335(2) 0.057(3) Uiso 0.33 1 d PD B -1
H19A H 0.5659 0.2881 0.3642 0.068 Uiso 0.33 1 calc PR B -1
H19B H 0.5062 0.3255 0.3752 0.068 Uiso 0.33 1 calc PR B -1
C20 C 0.5158(11) 0.2908(7) 0.172(2) 0.057(3) Uiso 0.33 1 d PD . -1
H20A H 0.4850 0.3232 0.1443 0.068 Uiso 0.33 1 calc PR . -1
H20B H 0.5513 0.3069 0.1350 0.068 Uiso 0.33 1 calc PR . -1
C15' C 0.4944(13) 0.1518(6) 0.3286(9) 0.055(4) Uiso 0.33 1 d PD . 2
H15C H 0.4558 0.1341 0.3395 0.066 Uiso 0.33 1 calc PR . 2
H15D H 0.5224 0.1221 0.3803 0.066 Uiso 0.33 1 calc PR . 2
C17' C 0.4512(10) 0.2626(12) 0.315(2) 0.055(4) Uiso 0.33 1 d PD B 2
H17C H 0.4592 0.3111 0.3282 0.066 Uiso 0.33 1 calc PR B 2
H17D H 0.4155 0.2522 0.3579 0.066 Uiso 0.33 1 calc PR B 2
C18' C 0.4431(7) 0.2462(17) 0.156(2) 0.055(4) Uiso 0.33 1 d PD . 2
H18C H 0.4139 0.2107 0.1384 0.066 Uiso 0.33 1 calc PR . 2
H18D H 0.4305 0.2868 0.1036 0.066 Uiso 0.33 1 calc PR . 2

loop_
_atom_site_aniso_label
_atom_site_aniso_U_11
_atom_site_aniso_U_22
_atom_site_aniso_U_33
_atom_site_aniso_U_23
_atom_site_aniso_U_13
_atom_site_aniso_U_12
Cu 0.0271(5) 0.0307(5) 0.0643(7) -0.0005(5) 0.0073(6) 0.0006(5)
O1 0.046(4) 0.054(4) 0.060(4) 0.001(4) 0.007(3) -0.022(3)
O2 0.047(4) 0.048(4) 0.075(5) -0.003(4) 0.011(4) -0.020(3)
O3 0.038(3) 0.048(4) 0.083(5) 0.004(4) 0.014(4) -0.017(3)
O4 0.052(4) 0.045(4) 0.074(5) -0.004(4) 0.003(4) -0.024(3)
C1 0.035(4) 0.036(4) 0.057(6) 0.007(5) 0.015(5) 0.000(3)
C8 0.031(4) 0.028(4) 0.071(7) 0.003(5) 0.013(5) -0.004(3)
C2 0.041(4) 0.038(4) 0.065(5) 0.003(4) 0.011(4) -0.014(3)
C3 0.049(10) 0.052(10) 0.068(10) 0.010(8) 0.001(8) -0.013(8)
F1 0.055(8) 0.060(8) 0.100(12) 0.013(8) -0.007(8) -0.017(6)
C4 0.053(10) 0.049(10) 0.071(10) 0.004(8) 0.015(8) -0.018(7)
F2 0.054(7) 0.054(8) 0.114(12) 0.027(8) 0.018(8) -0.014(6)
C5 0.045(4) 0.054(5) 0.073(5) 0.004(4) 0.010(4) -0.021(4)
C6 0.050(10) 0.051(10) 0.074(11) 0.002(8) 0.012(8) -0.013(8)
F3 0.050(8) 0.068(9) 0.110(11) -0.004(8) 0.001(8) -0.019(7)
C7 0.064(12) 0.061(12) 0.088(13) -0.001(9) 0.004(9) -0.008(9)
F4 0.037(7) 0.052(8) 0.118(11) 0.028(9) 0.013(7) -0.005(6)
C9 0.036(4) 0.041(4) 0.068(5) -0.004(4) 0.008(4) -0.015(3)
C10 0.041(9) 0.048(9) 0.064(9) -0.005(7) 0.004(7) -0.011(8)
F5 0.055(7) 0.062(8) 0.110(12) -0.010(8) 0.026(8) -0.009(7)
C11 0.037(8) 0.026(8) 0.056(9) -0.001(7) 0.007(7) -0.011(6)
F6 0.080(9) 0.037(7) 0.087(10) -0.012(7) 0.017(8) -0.021(6)
C12 0.041(4) 0.040(4) 0.073(6) 0.001(4) 0.010(4) -0.016(4)
C13 0.047(9) 0.054(10) 0.067(10) -0.007(8) 0.009(8) -0.010(7)
F7 0.048(7) 0.073(9) 0.107(12) -0.020(9) 0.022(8) -0.024(6)
C14 0.037(8) 0.037(9) 0.070(9) 0.000(8) 0.009(7) -0.015(7)
F8 0.065(9) 0.035(6) 0.084(10) -0.015(6) 0.022(7) -0.018(6)
C2' 0.041(4) 0.038(4) 0.065(5) 0.003(4) 0.011(4) -0.014(3)
C3' 0.041(9) 0.048(9) 0.060(9) -0.002(8) 0.005(7) -0.011(7)
F1' 0.049(7) 0.079(10) 0.076(10) 0.023(8) -0.007(7) -0.023(7)
C4' 0.062(10) 0.047(10) 0.068(10) -0.004(8) 0.016(8) -0.014(8)
F2' 0.080(9) 0.041(7) 0.087(11) -0.001(7) 0.014(8) -0.014(7)
C5' 0.045(4) 0.054(5) 0.073(5) 0.004(4) 0.010(4) -0.021(4)
C6' 0.036(9) 0.049(10) 0.061(10) -0.010(8) 0.007(8) -0.006(7)
F3' 0.039(7) 0.075(10) 0.097(10) 0.002(9) -0.007(8) -0.012(6)
C7' 0.038(9) 0.033(8) 0.065(10) 0.011(7) 0.003(7) -0.018(7)
F4' 0.053(10) 0.052(8) 0.101(11) 0.008(8) -0.002(8) -0.001(7)
C9' 0.036(4) 0.041(4) 0.068(5) -0.004(4) 0.008(4) -0.015(3)
C10' 0.040(9) 0.045(9) 0.067(9) -0.005(8) 0.014(8) -0.016(7)
F5' 0.037(6) 0.044(6) 0.114(12) 0.004(7) 0.029(7) 0.001(5)
C11' 0.075(12) 0.074(12) 0.097(12) 0.000(9) 0.017(9) -0.008(9)
F6' 0.060(7) 0.042(7) 0.125(13) 0.000(8) -0.003(9) -0.008(5)
C12' 0.041(4) 0.040(4) 0.073(6) 0.001(4) 0.010(4) -0.016(4)
C13' 0.050(10) 0.058(10) 0.076(10) -0.006(8) 0.014(8) -0.020(8)
F7' 0.035(7) 0.061(7) 0.119(12) 0.003(9) 0.031(8) -0.008(5)
C14' 0.062(11) 0.064(11) 0.081(11) -0.008(8) 0.014(8) -0.015(8)
F8' 0.053(7) 0.040(7) 0.122(12) -0.017(8) 0.005(8) -0.010(5)
N1 0.042(4) 0.033(3) 0.054(4) -0.001(3) 0.011(5) 0.001(4)

loop_
_atom_type_symbol
_atom_type_description
_atom_type_scat_dispersion_real
_atom_type_scat_dispersion_imag
_atom_type_scat_source
C C 0.0033 0.0016 'International Tables Vol C Tables 4.2.6.8 and 6.1.1.4'
H H 0.0000 0.0000 'International Tables Vol C Tables 4.2.6.8 and 6.1.1.4'
N N 0.0061 0.0033 'International Tables Vol C Tables 4.2.6.8 and 6.1.1.4'
O O 0.0106 0.0060 'International Tables Vol C Tables 4.2.6.8 and 6.1.1.4'
F F 0.0171 0.0103 'International Tables Vol C Tables 4.2.6.8 and 6.1.1.4'
Cu Cu 0.3201 1.2651 'International Tables Vol C Tables 4.2.6.8 and 6.1.1.4'

loop_
_geom_angle_atom_site_label_1
_geom_angle_atom_site_label_2
_geom_angle_atom_site_label_3
_geom_angle
_geom_angle_site_symmetry_1
_geom_angle_site_symmetry_3
O4 Cu O2 166.7(3) 4_646 2_656
O4 Cu O1 88.4(3) 4_646 .
O2 Cu O1 89.5(2) 2_656 .
O4 Cu O3 90.0(2) 4_646 3_445
O2 Cu O3 88.4(3) 2_656 3_445
O1 Cu O3 164.4(3) . 3_445
O4 Cu N1 95.2(3) 4_646 .
O2 Cu N1 98.0(3) 2_656 .
O1 Cu N1 96.1(3) . .
O3 Cu N1 99.5(3) 3_445 .
C1 O1 Cu 125.4(5) . .
C1 O2 Cu 119.8(6) . 2_656
C8 O3 Cu 120.9(6) . 3
C8 O4 Cu 124.0(6) . 4_656
O2 C1 O1 128.6(7) . .
O2 C1 C2' 117.8(9) . .
O1 C1 C2' 113.6(9) . .
O2 C1 C2 113.9(9) . .
O1 C1 C2 117.4(9) . .
O3 C8 O4 128.8(7) . .
O3 C8 C9 116.4(9) . .
O4 C8 C9 114.8(9) . .
O3 C8 C9' 117.4(9) . .
O4 C8 C9' 113.8(9) . .
C7 C2 C3 120.0 . .
C7 C2 C1 121.7(6) . .
C3 C2 C1 118.1(7) . .
F1 C3 C2 120.0 . .
F1 C3 C4 120.0 . .
C2 C3 C4 120.0 . .
F2 C4 C5 120.0 . .
F2 C4 C3 120.0 . .
C5 C4 C3 120.0 . .
C4 C5 C6 120.0 . .
C4 C5 C12 120.5(7) . .
C6 C5 C12 119.5(7) . .
F3 C6 C5 120.0 . .
F3 C6 C7 120.0 . .
C5 C6 C7 120.0 . .
F4 C7 C2 120.0 . .
F4 C7 C6 120.0 . .
C2 C7 C6 120.0 . .
C10 C9 C14 120.0 . .
C10 C9 C8 121.1(6) . .
C14 C9 C8 118.8(6) . .
F5 C10 C11 120.0 . .
F5 C10 C9 120.0 . .
C11 C10 C9 120.0 . .
F6 C11 C10 120.0 . .
F6 C11 C12 120.0 . .
C10 C11 C12 120.0 . .
C11 C12 C13 120.0 . .
C11 C12 C5 120.3(6) . .
C13 C12 C5 119.6(6) . .
F7 C13 C14 120.0 . .
F7 C13 C12 120.0 . .
C14 C13 C12 120.0 . .
F8 C14 C13 120.0 . .
F8 C14 C9 120.0 . .
C13 C14 C9 120.0 . .
C3' C2' C7' 120.0 . .
C3' C2' C1 121.5(7) . .
C7' C2' C1 118.4(7) . .
F1' C3' C2' 120.0 . .
F1' C3' C4' 120.0 . .
C2' C3' C4' 120.0 . .
F2' C4' C5' 120.0 . .
F2' C4' C3' 120.0 . .
C5' C4' C3' 120.0 . .
C6' C5' C4' 120.0 . .
C6' C5' C12' 120.0(7) . .
C4' C5' C12' 120.0(7) . .
F3' C6' C5' 120.0 . .
F3' C6' C7' 120.0 . .
C5' C6' C7' 120.0 . .
F4' C7' C6' 120.0 . .
F4' C7' C2' 120.0 . .
C6' C7' C2' 120.0 . .
C10' C9' C14' 120.0 . .
C10' C9' C8 120.8(6) . .
C14' C9' C8 119.2(6) . .
F5' C10' C11' 120.0 . .
F5' C10' C9' 120.0 . .
C11' C10' C9' 120.0 . .
F6' C11' C10' 120.0 . .
F6' C11' C12' 120.0 . .
C10' C11' C12' 120.0 . .
C11' C12' C13' 120.0 . .
C11' C12' C5' 119.8(7) . .
C13' C12' C5' 120.2(7) . .
F7' C13' C14' 120.0 . .
F7' C13' C12' 120.0 . .
C14' C13' C12' 120.0 . .
F8' C14' C13' 120.0 . .
F8' C14' C9' 120.0 . .
C13' C14' C9' 120.0 . .
C16 N1 C20 107.7(8) 2_655 2_655
C20 N1 C17 73.9(11) 2_655 .
C16 N1 C19 132.3(14) 2_655 .
C17 N1 C19 107.1(8) . .
C16 N1 C15 73.9(9) 2_655 .
C20 N1 C15 133.1(13) 2_655 .
C17 N1 C15 107.3(8) . .
C19 N1 C15 107.1(8) . .
C16 N1 C18 107.9(8) 2_655 2_655
C20 N1 C18 107.5(8) 2_655 2_655
C17 N1 C18 133.0(8) . 2_655
C19 N1 C18 73.4(11) . 2_655
C17' N1 C15' 106.7(9) . .
C17' N1 C18' 111.0(13) . 2_655
C15' N1 C18' 103.4(14) . 2_655
C16 N1 Cu 110.5(9) 2_655 .
C20 N1 Cu 110.5(9) 2_655 .
C17 N1 Cu 110.3(9) . .
C17' N1 Cu 111.9(9) . .
C19 N1 Cu 112.4(10) . .
C15 N1 Cu 112.3(9) . .
C18 N1 Cu 112.5(9) 2_655 .
C15' N1 Cu 111.3(4) . .
C18' N1 Cu 112.1(10) 2_655 .
N1 C15 C16 110.4(13) . .
N1 C16 C15 110.8(13) 2_655 .
N1 C17 C18 110.7(13) . .
N1 C18 C17 110.4(13) 2_655 .
N1 C19 C20 111.2(14) . .
N1 C20 C19 109.5(14) 2_655 .
N1 C15' C15' 110.4(5) . 2_655
N1 C17' C18' 111.3(15) . .
N1 C18' C17' 107.5(15) 2_655 .

loop_
_geom_bond_atom_site_label_1
_geom_bond_atom_site_label_2
_geom_bond_distance
_geom_bond_site_symmetry_2
Cu O4 1.959(6) 4_646
Cu O2 1.980(6) 2_656
Cu O1 1.977(6) .
Cu O3 1.990(6) 3_445
Cu N1 2.119(6) .
O1 C1 1.228(11) .
O2 C1 1.212(11) .
O2 Cu 1.980(6) 2_656
O3 C8 1.201(11) .
O3 Cu 1.990(6) 3
O4 C8 1.241(11) .
O4 Cu 1.959(6) 4_656
C1 C2' 1.542(12) .
C1 C2 1.555(13) .
C8 C9 1.534(11) .
C8 C9' 1.542(11) .
C2 C7 1.3898 .
C2 C3 1.3900 .
C3 F1 1.3400 .
C3 C4 1.3900 .
C4 F2 1.3403 .
C4 C5 1.3895 .
C5 C6 1.3899 .
C5 C12 1.512(13) .
C6 F3 1.3405 .
C6 C7 1.3900 .
C7 F4 1.3400 .
C9 C10 1.3900 .
C9 C14 1.3902 .
C10 F5 1.3402 .
C10 C11 1.3899 .
C11 F6 1.3399 .
C11 C12 1.3902 .
C12 C13 1.3903 .
C13 F7 1.3398 .
C13 C14 1.3900 .
C14 F8 1.3400 .
C2' C3' 1.3898 .
C2' C7' 1.3902 .
C3' F1' 1.3399 .
C3' C4' 1.3904 .
C4' F2' 1.3400 .
C4' C5' 1.3900 .
C5' C6' 1.3899 .
C5' C12' 1.509(13) .
C6' F3' 1.3399 .
C6' C7' 1.3899 .
C7' F4' 1.3400 .
C9' C10' 1.3901 .
C9' C14' 1.3902 .
C10' F5' 1.3401 .
C10' C11' 1.3900 .
C11' F6' 1.3402 .
C11' C12' 1.3900 .
C12' C13' 1.3901 .
C13' F7' 1.3403 .
C13' C14' 1.3896 .
C14' F8' 1.3402 .
N1 C16 1.473(9) 2_655
N1 C20 1.480(9) 2_655
N1 C17 1.482(9) .
N1 C17' 1.483(9) .
N1 C19 1.480(9) .
N1 C15 1.483(9) .
N1 C18 1.481(9) 2_655
N1 C15' 1.483(9) .
N1 C18' 1.491(10) 2_655
C15 C16 1.538(10) .
C16 N1 1.473(9) 2_655
C17 C18 1.540(10) .
C18 N1 1.481(9) 2_655
C19 C20 1.548(10) .
C20 N1 1.480(9) 2_655
C15' C15' 1.541(10) 2_655
C17' C18' 1.543(10) .
C18' N1 1.491(10) 2_655

loop_
_geom_torsion_atom_site_label_1
_geom_torsion_atom_site_label_2
_geom_torsion_atom_site_label_3
_geom_torsion_atom_site_label_4
_geom_torsion
_geom_torsion_site_symmetry_1
_geom_torsion_site_symmetry_4
O4 Cu O1 C1 -84.4(7) 4_646 .
O2 Cu O1 C1 82.5(7) 2_656 .
O3 Cu O1 C1 -0.1(14) 3_445 .
N1 Cu O1 C1 -179.5(7) . .
Cu O2 C1 O1 8.9(12) 2_656 .
Cu O2 C1 C2' -172.8(6) 2_656 .
Cu O2 C1 C2 -171.1(6) 2_656 .
Cu O1 C1 O2 -3.0(12) . .
Cu O1 C1 C2' 178.7(6) . .
Cu O1 C1 C2 177.1(6) . .
Cu O3 C8 O4 -2.1(12) 3 .
Cu O3 C8 C9 176.1(5) 3 .
Cu O3 C8 C9' 176.3(5) 3 .
Cu O4 C8 O3 9.6(12) 4_656 .
Cu O4 C8 C9 -168.5(6) 4_656 .
Cu O4 C8 C9' -168.8(5) 4_656 .
O2 C1 C2 C7 63.0(9) . .
O1 C1 C2 C7 -117.0(7) . .
C2' C1 C2 C7 -138(10) . .
O2 C1 C2 C3 -122.8(7) . .
O1 C1 C2 C3 57.2(9) . .
C2' C1 C2 C3 36(9) . .
C7 C2 C3 F1 180.0 . .
C1 C2 C3 F1 5.7(8) . .
C7 C2 C3 C4 0.0 . .
C1 C2 C3 C4 -174.3(8) . .
F1 C3 C4 F2 0.0 . .
C2 C3 C4 F2 -180.0 . .
F1 C3 C4 C5 180.0 . .
C2 C3 C4 C5 0.0 . .
F2 C4 C5 C6 180.0 . .
C3 C4 C5 C6 0.0 . .
F2 C4 C5 C12 -0.8(9) . .
C3 C4 C5 C12 179.2(9) . .
C4 C5 C6 F3 180.0 . .
C12 C5 C6 F3 0.8(9) . .
C4 C5 C6 C7 0.0 . .
C12 C5 C6 C7 -179.2(9) . .
C3 C2 C7 F4 180.0 . .
C1 C2 C7 F4 -5.9(9) . .
C3 C2 C7 C6 0.0 . .
C1 C2 C7 C6 174.1(9) . .
F3 C6 C7 F4 0.0 . .
C5 C6 C7 F4 180.0 . .
F3 C6 C7 C2 -180.0 . .
C5 C6 C7 C2 0.0 . .
O3 C8 C9 C10 63.6(9) . .
O4 C8 C9 C10 -118.0(7) . .
C9' C8 C9 C10 -104(41) . .
O3 C8 C9 C14 -119.9(7) . .
O4 C8 C9 C14 58.5(9) . .
C9' C8 C9 C14 73(41) . .
C14 C9 C10 F5 180.0 . .
C8 C9 C10 F5 -3.6(9) . .
C14 C9 C10 C11 0.0 . .
C8 C9 C10 C11 176.4(9) . .
F5 C10 C11 F6 0.0 . .
C9 C10 C11 F6 180.0 . .
F5 C10 C11 C12 -180.0 . .
C9 C10 C11 C12 0.0 . .
F6 C11 C12 C13 180.0 . .
C10 C11 C12 C13 0.0 . .
F6 C11 C12 C5 -2.2(9) . .
C10 C11 C12 C5 177.8(9) . .
C4 C5 C12 C11 -111.1(6) . .
C6 C5 C12 C11 68.1(8) . .
C4 C5 C12 C13 66.8(8) . .
C6 C5 C12 C13 -114.0(6) . .
C11 C12 C13 F7 -180.0 . .
C5 C12 C13 F7 2.2(9) . .
C11 C12 C13 C14 0.0 . .
C5 C12 C13 C14 -177.8(9) . .
F7 C13 C14 F8 0.0 . .
C12 C13 C14 F8 180.0 . .
F7 C13 C14 C9 180.0 . .
C12 C13 C14 C9 0.0 . .
C10 C9 C14 F8 180.0 . .
C8 C9 C14 F8 3.5(8) . .
C10 C9 C14 C13 0.0 . .
C8 C9 C14 C13 -176.5(8) . .
O2 C1 C2' C3' -136.3(7) . .
O1 C1 C2' C3' 42.2(9) . .
C2 C1 C2' C3' -158(10) . .
O2 C1 C2' C7' 46.1(9) . .
O1 C1 C2' C7' -135.4(6) . .
C2 C1 C2' C7' 25(9) . .
C7' C2' C3' F1' 180.0 . .
C1 C2' C3' F1' 2.4(8) . .
C7' C2' C3' C4' 0.0 . .
C1 C2' C3' C4' -177.6(8) . .
F1' C3' C4' F2' 0.0 . .
C2' C3' C4' F2' 180.0 . .
F1' C3' C4' C5' 180.0 . .
C2' C3' C4' C5' 0.0 . .
F2' C4' C5' C6' 180.0 . .
C3' C4' C5' C6' 0.0 . .
F2' C4' C5' C12' -0.7(9) . .
C3' C4' C5' C12' 179.3(9) . .
C4' C5' C6' F3' -180.0 . .
C12' C5' C6' F3' 0.7(9) . .
C4' C5' C6' C7' 0.0 . .
C12' C5' C6' C7' -179.3(9) . .
F3' C6' C7' F4' 0.0 . .
C5' C6' C7' F4' 180.0 . .
F3' C6' C7' C2' 180.0 . .
C5' C6' C7' C2' 0.0 . .
C3' C2' C7' F4' 180.0 . .
C1 C2' C7' F4' -2.3(8) . .
C3' C2' C7' C6' 0.0 . .
C1 C2' C7' C6' 177.7(8) . .
O3 C8 C9' C10' 80.5(8) . .
O4 C8 C9' C10' -100.9(8) . .
C9 C8 C9' C10' 93(41) . .
O3 C8 C9' C14' -100.7(8) . .
O4 C8 C9' C14' 77.9(8) . .
C9 C8 C9' C14' -88(41) . .
C14' C9' C10' F5' 180.0 . .
C8 C9' C10' F5' -1.2(9) . .
C14' C9' C10' C11' 0.0 . .
C8 C9' C10' C11' 178.7(9) . .
F5' C10' C11' F6' 0.0 . .
C9' C10' C11' F6' 180.0 . .
F5' C10' C11' C12' 180.0 . .
C9' C10' C11' C12' 0.0 . .
F6' C11' C12' C13' -180.0 . .
C10' C11' C12' C13' 0.0 . .
F6' C11' C12' C5' -1.6(8) . .
C10' C11' C12' C5' 178.4(8) . .
C6' C5' C12' C11' 65.5(7) . .
C4' C5' C12' C11' -113.8(6) . .
C6' C5' C12' C13' -116.1(6) . .
C4' C5' C12' C13' 64.6(8) . .
C11' C12' C13' F7' 180.0 . .
C5' C12' C13' F7' 1.6(8) . .
C11' C12' C13' C14' 0.0 . .
C5' C12' C13' C14' -178.4(8) . .
F7' C13' C14' F8' 0.0 . .
C12' C13' C14' F8' 180.0 . .
F7' C13' C14' C9' 180.0 . .
C12' C13' C14' C9' 0.0 . .
C10' C9' C14' F8' -180.0 . .
C8 C9' C14' F8' 1.2(8) . .
C10' C9' C14' C13' 0.0 . .
C8 C9' C14' C13' -178.8(8) . .
O4 Cu N1 C16 88.7(11) 4_646 2_655
O2 Cu N1 C16 -92.0(11) 2_656 2_655
O1 Cu N1 C16 177.6(11) . 2_655
O3 Cu N1 C16 -2.2(11) 3_445 2_655
O4 Cu N1 C20 -152.2(11) 4_646 2_655
O2 Cu N1 C20 27.1(11) 2_656 2_655
O1 Cu N1 C20 -63.3(11) . 2_655
O3 Cu N1 C20 116.9(11) 3_445 2_655
O4 Cu N1 C17 128.0(11) 4_646 .
O2 Cu N1 C17 -52.7(11) 2_656 .
O1 Cu N1 C17 -143.1(11) . .
O3 Cu N1 C17 37.0(11) 3_445 .
O4 Cu N1 C17' 168.1(13) 4_646 .
O2 Cu N1 C17' -12.6(13) 2_656 .
O1 Cu N1 C17' -103.0(13) . .
O3 Cu N1 C17' 77.2(13) 3_445 .
O4 Cu N1 C19 -112.6(11) 4_646 .
O2 Cu N1 C19 66.7(11) 2_656 .
O1 Cu N1 C19 -23.7(11) . .
O3 Cu N1 C19 156.5(11) 3_445 .
O4 Cu N1 C15 8.3(11) 4_646 .
O2 Cu N1 C15 -172.3(11) 2_656 .
O1 Cu N1 C15 97.3(11) . .
O3 Cu N1 C15 -82.6(11) 3_445 .
O4 Cu N1 C18 -32.1(11) 4_646 2_655
O2 Cu N1 C18 147.3(12) 2_656 2_655
O1 Cu N1 C18 56.9(11) . 2_655
O3 Cu N1 C18 -123.0(11) 3_445 2_655
O4 Cu N1 C15' 48.9(13) 4_646 .
O2 Cu N1 C15' -131.8(13) 2_656 .
O1 Cu N1 C15' 137.8(13) . .
O3 Cu N1 C15' -42.0(13) 3_445 .
O4 Cu N1 C18' -66.4(14) 4_646 2_655
O2 Cu N1 C18' 112.9(14) 2_656 2_655
O1 Cu N1 C18' 22.5(14) . 2_655
O3 Cu N1 C18' -157.3(14) 3_445 2_655
C16 N1 C15 C16 82(2) 2_655 .
C20 N1 C15 C16 -17(3) 2_655 .
C17 N1 C15 C16 67(2) . .
C17' N1 C15 C16 33(3) . .
C19 N1 C15 C16 -48(2) . .
C18 N1 C15 C16 -74(3) 2_655 .
C15' N1 C15 C16 92(2) . .
C18' N1 C15 C16 -66(2) 2_655 .
Cu N1 C15 C16 -172.0(19) . .
N1 C15 C16 N1 -16(3) . 2_655
C16 N1 C17 C18 -74(2) 2_655 .
C20 N1 C17 C18 82.3(19) 2_655 .
C17' N1 C17 C18 89(3) . .
C19 N1 C17 C18 66(2) . .
C15 N1 C17 C18 -49(2) . .
C18 N1 C17 C18 -17(2) 2_655 .
C15' N1 C17 C18 -64(2) . .
C18' N1 C17 C18 28(3) 2_655 .
Cu N1 C17 C18 -171.3(19) . .
N1 C17 C18 N1 -15(3) . 2_655
C16 N1 C19 C20 -17(3) 2_655 .
C20 N1 C19 C20 -75(3) 2_655 .
C17 N1 C19 C20 -48(2) . .
C17' N1 C19 C20 -63(2) . .
C15 N1 C19 C20 67(2) . .
C18 N1 C19 C20 82(2) 2_655 .
C15' N1 C19 C20 34(3) . .
C18' N1 C19 C20 92(3) 2_655 .
Cu N1 C19 C20 -169.6(19) . .
N1 C19 C20 N1 -16(3) . 2_655
C16 N1 C15' C15' 92(3) 2_655 2_655
C20 N1 C15' C15' 36(3) 2_655 2_655
C17 N1 C15' C15' 83(3) . 2_655
C17' N1 C15' C15' 66(3) . 2_655
C19 N1 C15' C15' -15(4) . 2_655
C15 N1 C15' C15' -72(3) . 2_655
C18 N1 C15' C15' -63(3) 2_655 2_655
C18' N1 C15' C15' -51(3) 2_655 2_655
Cu N1 C15' C15' -172(2) . 2_655
C16 N1 C17' C18' -58(2) 2_655 .
C20 N1 C17' C18' 100(3) 2_655 .
C17 N1 C17' C18' -69(2) . .
C19 N1 C17' C18' 88(2) . .
C15 N1 C17' C18' -9(3) . .
C18 N1 C17' C18' 41(3) 2_655 .
C15' N1 C17' C18' -42(2) . .
C18' N1 C17' C18' 70(2) 2_655 .
Cu N1 C17' C18' -164(2) . .
N1 C17' C18' N1 -26(3) . 2_655
